data_2002565
loop_
_publ_author_name
'R\"uter, I.'
'M\"uller-Buschbaum, Hk.'

_publ_section_title
;
 Ein Beitrag \"uber BaLaGaO~4~ und BaNdGaO~4~: verwandte Verbindungenzum
 \b-K~2~SO~4~-Typ sowie \"uber SrLaGaO~4~ mit K~2~NiF~4~-Struktur
;
_journal_coden_ASTM ZAACAB
_journal_issue 1
_journal_name_full
;
 Zeitschrift f\"ur Anorganische und Allgemeine Chemie
;
_journal_page_first 119
_journal_page_last 124
_journal_paper_doi 10.1002/zaac.19905840110
_journal_volume 584
_journal_year 1990
_chemical_formula_structural 'Ba La (Ga O4)'
_chemical_formula_sum 'Ba Ga La O4'
_chemical_name_systematic 'Barium lanthanum gallate'
_space_group_IT_number 19
_symmetry_cell_setting orthorhombic
_symmetry_Int_Tables_number 19
_symmetry_space_group_name_Hall 'P 2ac 2ab'
_symmetry_space_group_name_H-M 'P 21 21 21'
_cell_angle_alpha 90
_cell_angle_beta 90
_cell_angle_gamma 90
_cell_formula_units_Z 4
_cell_length_a 10.0438(8)
_cell_length_b 7.2713(6)
_cell_length_c 5.9120(7)
_cell_volume 431.8
_refine_ls_R_factor_all 0.041
_cod_database_code 2002565

loop_
_symmetry_equiv_pos_as_xyz
x,y,z
1/2-x,-y,1/2+z
1/2+x,1/2-y,-z
-x,1/2+y,1/2-z

loop_
_atom_site_label
_atom_site_type_symbol
_atom_site_symmetry_multiplicity
_atom_site_Wyckoff_symbol
_atom_site_fract_x
_atom_site_fract_y
_atom_site_fract_z
_atom_site_occupancy
_atom_site_attached_hydrogens
_atom_site_calc_flag
Ba1 Ba2+ 4 a 0.6704(1) 0.3336(2) 0.2403(2) 1. 0 d
La1 La3+ 4 a 0.0505(1) 0.4963(1) 0.2339(2) 1. 0 d
Ga1 Ga3+ 4 a 0.3342(2) 0.2824(3) 0.2641(5) 1. 0 d
O1 O2- 4 a 0.174(1) 0.153(2) 0.253(3) 1. 0 d
O2 O2- 4 a 0.444(2) 0.194(2) 0.492(3) 1. 0 d
O3 O2- 4 a 0.287(2) 0.503(3) 0.399(2) 1. 0 d
O4 O2- 4 a 0.428(2) 0.238(2) 0.002(3) 1. 0 d

loop_
_atom_type_symbol
_atom_type_oxidation_number
Ba2+ 2.000
La3+ 3.000
Ga3+ 3.000
O2- -2.000
